data_1522156
loop_
_publ_author_name
'Weitzel, H.'
'Behler, B.'
'Gruehn, R.'

_publ_section_title
;
 Beitraege zur Untersuchung nichtstoechiometrischer Verbindungen. XLV.
 Neue thermische Abbauprodukte von Ln2 Ce M O6 Cl3 (M = Nb, Ta;Ln = La-Sm)
 - Darstellung von strukturverwandtem (La, Tb)3.5 Ta O6 Cl4-x
;
_journal_name_full 'Zeitschrift fuer Anorganische und Allgemeine Chemie'
_journal_page_first 221
_journal_page_last 232
_journal_volume 625
_journal_year 1999
_chemical_formula_sum 'Ce Cl3.39 La2.25 Nb O6'
_chemical_name_systematic '(La2.25 Ce) Nb O6 Cl3.39'
_space_group_IT_number 12
_symmetry_space_group_name_Hall '-C 2y'
_symmetry_space_group_name_H-M 'C 1 2/m 1'
_cell_angle_alpha 90
_cell_angle_beta 98.95
_cell_angle_gamma 90
_cell_formula_units_Z 8
_cell_length_a 35.288
_cell_length_b 5.418
_cell_length_c 9.522
_cell_volume 1798.349
_citation_journal_id_ASTM ZAACAB
_cod_data_source_file Weitzel_ZAACAB_1999_853.cif
_cod_data_source_block Ce1Cl3.39La2.25Nb1O6
_cod_original_formula_sum 'Ce1 Cl3.39 La2.25 Nb1 O6'
_cod_database_code 1522156

loop_
_symmetry_equiv_pos_as_xyz
x,y,z
-x,y,-z
-x,-y,-z
x,-y,z
x+1/2,y+1/2,z
-x+1/2,y+1/2,-z
-x+1/2,-y+1/2,-z
x+1/2,-y+1/2,z

loop_
_atom_site_label
_atom_site_type_symbol
_atom_site_fract_x
_atom_site_fract_y
_atom_site_fract_z
_atom_site_occupancy
_atom_site_U_iso_or_equiv
Cl3 Cl-1 0.92615 0 0.78683 1 0.0
Cl10 Cl-1 0 0 0 0.06 0.0
La1 La+3 0.11478 0 0.52817 0.692 0.0
Ce5 Ce+3 0.22846 0 0.12056 0.308 0.0
O3 O-2 0.28106 0.7371 0.11082 1 0.0
Ce6 Ce+3 0.29193 0 0.52256 0.308 0.0
Ce2 Ce+3 0.34384 0 0.16769 0.308 0.0
Cl7 Cl-1 0 0.1355 0 0.2294 0.0
Ce7 Ce+3 0 0 0.5 0.308 0.0
La5 La+3 0.22846 0 0.12056 0.692 0.0
Cl8 Cl-1 0 0.2738 0 0.385 0.0
O4 O-2 0.74534 0.7353 0.64189 1 0.0
Nb2 Nb+5 0.78834 0 0.27382 1 0.0
Ce3 Ce+3 0.46115 0 0.74225 0.308 0.0
O1 O-2 0.01983 0.7388 0.70599 1 0.0
La2 La+3 0.34384 0 0.16769 0.692 0.0
Cl6 Cl-1 0.30983 0 0.85627 1 0.0
Ce1 Ce+3 0.11478 0 0.52817 0.308 0.0
Ce4 Ce+3 0.93564 0 0.12516 0.308 0.0
Nb1 Nb+5 0.44334 0 0.36225 1 0.0
La3 La+3 0.46115 0 0.74225 0.692 0.0
Cl1 Cl-1 0.62204 0 0.38876 1 0.0
La7 La+3 0 0 0.5 0.692 0.0
Cl2 Cl-1 0.82194 0 0.64838 1 0.0
La4 La+3 0.93564 0 0.12516 0.692 0.0
La6 La+3 0.29193 0 0.52256 0.692 0.0
O5 O-2 0.82866 0.7627 0.35332 1 0.0
Cl9 Cl-1 0 0.3734 0 0.137 0.0
O6 O-2 0.04973 0.7375 0.47457 1 0.0
O2 O-2 0.90352 0.7378 0.2813 1 0.0
Cl5 Cl-1 0.14614 0 0.97454 1 0.0
Cl4 Cl-1 0.5856 0 0.00741 1 0.0
